data_2011325
loop_
_publ_author_name
'Aitali, Mustapha'
'El Firdoussi, Larbi'
'Karim, Abdellah'
'Barrero, Alejandro F.'
'Quir\'os, Miguel'

_publ_section_title
;
A ruthenium(II) complex with p-cymene and (S)-2-anilinoethylpyrrolidine
;
_journal_name_full 'Acta Crystallographica, Section C'
_journal_page_first 1088
_journal_page_last 1089
_journal_paper_doi 10.1107/S0108270100008787
_journal_volume 56
_journal_year 2000
_chemical_formula_iupac '[RuCl(C10 H14 )(C11 H16 N2 )]Cl'
_chemical_formula_moiety 'C21 H30 ClN2 Ru + , Cl - '
_chemical_formula_sum 'C21 H30 Cl2 N2 Ru'
_chemical_formula_weight 482.44
_space_group_IT_number 19
_symmetry_cell_setting orthorhombic
_symmetry_space_group_name_Hall 'P 2ac 2ab'
_symmetry_space_group_name_H-M 'P 21 21 21'
_cell_angle_alpha 90
_cell_angle_beta 90
_cell_angle_gamma 90
_cell_formula_units_Z 4
_cell_length_a 8.2107(3)
_cell_length_b 9.3093(4)
_cell_length_c 26.8707(9)
_cell_measurement_temperature 295.0(10)
_cell_volume 2053.89(13)
_diffrn_ambient_temperature 295.0(10)
_exptl_crystal_density_diffrn 1.560
_cod_database_code 2011325

loop_
_symmetry_equiv_pos_as_xyz
'x, y, z'
'-x+1/2, -y, z+1/2'
'-x, y+1/2, -z+1/2'
'x+1/2, -y+1/2, -z'

loop_
_atom_site_label
_atom_site_fract_x
_atom_site_fract_y
_atom_site_fract_z
_atom_site_U_iso_or_equiv
_atom_site_adp_type
_atom_site_calc_flag
_atom_site_refinement_flags
_atom_site_occupancy
_atom_site_disorder_assembly
_atom_site_disorder_group
_atom_site_type_symbol
Ru .40413(4) .36500(3) .131187(11) .02365(8) Uani d . 1 . . Ru
Cl1 .24482(17) .26862(15) .19947(5) .0390(3) Uani d . 1 . . Cl
Cl2 .70591(18) .07195(15) .03569(5) .0418(3) Uani d . 1 . . Cl
N1A .3716(5) .1629(4) .09410(14) .0286(8) Uani d . 1 . . N
H1A .4574 .1551 .0728 .034 Uiso d R 1 . . H
C2A .2218(6) .1614(4) .06162(17) .0299(9) Uani d . 1 . . C
H2A .2513 .1880 .0275 .036 Uiso d R 1 . . H
C3A .1598(8) .0073(6) .0630(2) .0407(12) Uani d . 1 . . C
H31A .2146 -.0513 .0383 .049 Uiso d R 1 . . H
H32A .0432 .0031 .0574 .049 Uiso d R 1 . . H
C4A .2026(7) -.0407(6) .1158(2) .0404(11) Uani d . 1 . . C
H41A .1243 -.0047 .1397 .048 Uiso d R 1 . . H
H42A .2072 -.1446 .1181 .048 Uiso d R 1 . . H
C5A .3725(7) .0251(5) .1242(2) .0372(11) Uani d . 1 . . C
H51A .3901 .0451 .1592 .045 Uiso d R 1 . . H
H52A .4576 -.0391 .1126 .045 Uiso d R 1 . . H
C6A .0988(7) .2666(5) .08200(18) .0318(8) Uani d . 1 . . C
H61A .0083 .2765 .0590 .038 Uiso d R 1 . . H
H62A .0568 .2327 .1136 .038 Uiso d R 1 . . H
N7A .1819(5) .4079(4) .08864(14) .0284(7) Uani d . 1 . . N
H7A .2179 .4317 .0577 .034 Uiso d R 1 . . H
C1F .0694(5) .5233(5) .10208(17) .0283(8) Uani d . 1 . . C
C2F .0011(7) .6062(5) .0644(2) .0380(11) Uani d . 1 . . C
H2F .0278 .5883 .0314 .046 Uiso d R 1 . . H
C3F -.1056(8) .7169(5) .0763(2) .0447(12) Uani d . 1 . . C
H3F -.1511 .7720 .0510 .054 Uiso d R 1 . . H
C4F -.1456(7) .7437(6) .1247(3) .0451(13) Uani d . 1 . . C
H4F -.2150 .8194 .1324 .054 Uiso d R 1 . . H
C5F -.0811(7) .6598(6) .1623(2) .0448(12) Uani d . 1 . . C
H5F -.1126 .6755 .1951 .054 Uiso d R 1 . . H
C6F .0292(7) .5501(6) .1515(2) .0371(10) Uani d . 1 . . C
H6F .0763 .4966 .1769 .044 Uiso d R 1 . . H
C1T .5178(6) .5560(5) .09787(17) .0305(9) Uani d . 1 . . C
C2T .4798(7) .5857(5) .14851(17) .0325(9) Uani d . 1 . . C
H2T .4200 .6672 .1566 .039 Uiso d R 1 . . H
C3T .5319(6) .4931(5) .18641(17) .0317(9) Uani d . 1 . . C
H3T .5015 .5125 .2191 .038 Uiso d R 1 . . H
C4T .6289(5) .3688(6) .17668(16) .0295(8) Uani d . 1 . . C
C5T .6678(5) .3416(5) .12656(18) .0306(9) Uani d . 1 . . C
H5T .7313 .2620 .1188 .037 Uiso d R 1 . . H
C6T .6134(6) .4343(5) .08743(17) .0302(9) Uani d . 1 . . C
H6T .6405 .4128 .0547 .036 Uiso d R 1 . . H
C7T .4578(7) .6513(6) .0568(2) .0417(11) Uani d . 1 . . C
H71T .5339 .7281 .0515 .050 Uiso d R 1 . . H
H72T .3538 .6905 .0658 .050 Uiso d R 1 . . H
H73T .4470 .5963 .0267 .050 Uiso d R 1 . . H
C8T .6785(7) .2729(7) .2195(2) .0409(11) Uani d . 1 . . C
H8T .5802 .2512 .2387 .049 Uiso d R 1 . . H
C9T .7535(9) .1306(8) .2035(3) .0570(16) Uani d . 1 . . C
H91T .6797 .0807 .1819 .068 Uiso d R 1 . . H
H92T .7743 .0731 .2325 .068 Uiso d R 1 . . H
H93T .8540 .1482 .1863 .068 Uiso d R 1 . . H
C10T .7957(9) .3540(9) .2539(2) .0565(16) Uani d . 1 . . C
H01T .8114 .2999 .2839 .068 Uiso d R 1 . . H
H02T .7507 .4463 .2619 .068 Uiso d R 1 . . H
H03T .8985 .3664 .2374 .068 Uiso d R 1 . . H

loop_
_atom_site_aniso_label
_atom_site_aniso_U_11
_atom_site_aniso_U_22
_atom_site_aniso_U_33
_atom_site_aniso_U_12
_atom_site_aniso_U_13
_atom_site_aniso_U_23
Ru .02573(13) .02137(12) .02384(12) -.00113(12) .00172(12) -.00144(12)
Cl1 .0409(6) .0417(6) .0343(5) -.0026(5) .0094(5) .0061(5)
Cl2 .0480(7) .0422(7) .0351(5) .0082(6) .0019(5) -.0051(5)
N1A .0303(19) .0234(17) .0319(17) -.0008(13) .0006(13) -.0018(13)
C2A .039(2) .0223(19) .0287(18) -.0006(16) -.0026(17) -.0005(14)
C3A .051(3) .026(2) .045(3) -.004(2) -.008(2) -.004(2)
C4A .046(3) .025(2) .050(3) -.006(2) -.005(2) .0036(19)
C5A .043(3) .0263(19) .042(3) .0003(18) -.006(2) .0008(18)
C6A .030(2) .0254(18) .040(2) -.0012(19) -.005(2) -.0056(16)
N7A .033(2) .0235(16) .0287(17) -.0004(14) .0013(14) -.0020(13)
C1F .025(2) .0239(18) .036(2) -.0021(15) .0003(16) -.0027(15)
C2F .037(2) .030(2) .047(3) .0021(19) .001(2) .0041(19)
C3F .038(3) .027(2) .070(4) .003(2) .002(3) .007(2)
C4F .031(2) .028(2) .076(4) .0027(18) .006(3) -.008(3)
C5F .041(3) .040(3) .053(3) .000(2) .006(2) -.018(2)
C6F .036(3) .037(2) .039(2) .002(2) .002(2) -.005(2)
C1T .033(2) .026(2) .032(2) -.0053(17) -.0001(17) -.0001(16)
C2T .039(3) .0250(19) .033(2) -.0054(18) -.0018(18) -.0058(17)
C3T .037(2) .032(2) .0270(19) .0008(19) -.0019(17) -.0070(17)
C4T .0275(19) .031(2) .0294(17) .0003(18) -.0032(14) -.0022(18)
C5T .0244(18) .031(2) .037(2) -.0026(15) .0008(16) -.0047(18)
C6T .029(2) .031(2) .0310(19) -.0010(18) .0086(17) -.0011(16)
C7T .047(3) .035(3) .043(3) -.007(2) -.004(2) .010(2)
C8T .038(3) .046(3) .039(2) .002(2) -.002(2) .008(2)
C9T .061(4) .044(3) .066(4) .009(3) -.012(3) .009(3)
C10T .065(4) .067(4) .038(3) .008(4) -.015(3) .004(3)

loop_
_geom_bond_atom_site_label_1
_geom_bond_atom_site_label_2
_geom_bond_distance
_geom_bond_publ_flag
Ru Cl1 2.4254(12) y
Ru N1A 2.146(4) y
Ru N7A 2.190(4) y
Ru C1T 2.199(5) y
Ru C2T 2.196(5) y
Ru C3T 2.174(5) y
Ru C4T 2.214(4) y
Ru C5T 2.179(4) y
Ru C6T 2.180(5) y
N1A C2A 1.508(6) n
N1A C5A 1.517(6) n
C2A C6A 1.510(7) n
C2A C3A 1.523(7) n
C3A C4A 1.527(8) n
C4A C5A 1.540(8) n
C6A N7A 1.493(6) n
N7A C1F 1.463(6) n
C1F C2F 1.390(7) n
C1F C6F 1.390(7) n
C2F C3F 1.389(7) n
C3F C4F 1.364(9) n
C4F C5F 1.382(9) n
C5F C6F 1.395(8) n
C1T C6T 1.407(7) n
C1T C2T 1.423(7) n
C1T C7T 1.500(7) n
C2T C3T 1.401(7) n
C3T C4T 1.430(7) n
C4T C5T 1.407(6) n
C4T C8T 1.511(7) n
C5T C6T 1.432(7) n
C8T C9T 1.523(9) n
C8T C10T 1.533(9) n
